data_7055163
loop_
_publ_author_name
'Mitra, Joyee'
'Sarkar, Sabyasachi'

_publ_section_title
;
 Photoinduced electron transfer from the oxo--MoIVselenolato complex to
 oxygen
;
_journal_issue 1
_journal_name_full 'New J. Chem.'
_journal_page_first 626
_journal_paper_doi 10.1039/C5NJ02494C
_journal_volume 40
_journal_year 2016
_chemical_formula_moiety 'C20 H13 Mo N4 O S2 Se, C16 H36 N, C H2 Cl2'
_chemical_formula_sum 'C37 H51 Cl2 Mo N5 O S2 Se'
_chemical_formula_weight 891.75
_chemical_name_systematic
;
 ?
;
_space_group_IT_number 2
_symmetry_cell_setting triclinic
_symmetry_space_group_name_Hall '-P 1'
_symmetry_space_group_name_H-M 'P -1'
_atom_sites_solution_hydrogens geom
_atom_sites_solution_primary direct
_atom_sites_solution_secondary difmap
_audit_creation_method SHELXL-97
_audit_update_record
;
2015-11-05 deposited with the CCDC.
2015-11-12 downloaded from the CCDC.
;
_cell_angle_alpha 79.293(5)
_cell_angle_beta 83.660(5)
_cell_angle_gamma 77.619(5)
_cell_formula_units_Z 4
_cell_length_a 9.562(5)
_cell_length_b 19.281(5)
_cell_length_c 23.109(5)
_cell_measurement_reflns_used 5120
_cell_measurement_temperature 100(2)
_cell_measurement_theta_max 28.21
_cell_measurement_theta_min 2.23
_cell_volume 4078(3)
_computing_cell_refinement 'SAINT 6.45 ( Bruker, 2003)'
_computing_data_collection 'SMART 5.628 (Bruker, 2003)'
_computing_data_reduction 'SAINT 6.45  (Bruker, 2003)'
_computing_molecular_graphics 'Diamond 3, ORTEP'
_computing_publication_material 'XCIF, SHELXL (Bruker, 2003)'
_computing_structure_refinement 'SHELXL-97 (Sheldrick, 1997)'
_computing_structure_solution SIR-97
_diffrn_ambient_temperature 100(2)
_diffrn_measured_fraction_theta_full 0.969
_diffrn_measured_fraction_theta_max 0.969
_diffrn_measurement_device_type 'CCD area detector'
_diffrn_measurement_method 'phi and omega scans'
_diffrn_radiation_monochromator graphite
_diffrn_radiation_source 'fine-focus sealed tube'
_diffrn_radiation_type MoK\a
_diffrn_radiation_wavelength 0.71069
_diffrn_reflns_av_R_equivalents 0.0311
_diffrn_reflns_av_sigmaI/netI 0.0690
_diffrn_reflns_limit_h_max 12
_diffrn_reflns_limit_h_min -10
_diffrn_reflns_limit_k_max 23
_diffrn_reflns_limit_k_min -24
_diffrn_reflns_limit_l_max 29
_diffrn_reflns_limit_l_min -28
_diffrn_reflns_number 24698
_diffrn_reflns_theta_full 27.00
_diffrn_reflns_theta_max 27.00
_diffrn_reflns_theta_min 2.19
_exptl_absorpt_coefficient_mu 1.484
_exptl_absorpt_correction_T_max 0.951
_exptl_absorpt_correction_T_min 0.933
_exptl_absorpt_correction_type empirical
_exptl_absorpt_process_details 'SHELXTL/XPREP  (Bruker, 2003)'
_exptl_crystal_colour blue-purple
_exptl_crystal_density_diffrn 1.451
_exptl_crystal_density_method 'not measured'
_exptl_crystal_description block
_exptl_crystal_F_000 1832
_exptl_crystal_size_max 0.06
_exptl_crystal_size_mid 0.04
_exptl_crystal_size_min 0.035
_refine_diff_density_max 1.313
_refine_diff_density_min -1.139
_refine_diff_density_rms 0.283
_refine_ls_extinction_method none
_refine_ls_goodness_of_fit_ref 1.021
_refine_ls_hydrogen_treatment mixed
_refine_ls_matrix_type full
_refine_ls_number_parameters 883
_refine_ls_number_reflns 17275
_refine_ls_number_restraints 0
_refine_ls_restrained_S_all 1.021
_refine_ls_R_factor_all 0.1092
_refine_ls_R_factor_gt 0.0713
_refine_ls_shift/su_max 0.001
_refine_ls_shift/su_mean 0.000
_refine_ls_structure_factor_coef Fsqd
_refine_ls_weighting_details 'calc w=1/[\s^2^(Fo^2^)+(0.2000P)^2^+0.0000P] where P=(Fo^2^+2Fc^2^)/3'
_refine_ls_weighting_scheme calc
_refine_ls_wR_factor_gt 0.1935
_refine_ls_wR_factor_ref 0.2900
_reflns_number_gt 11263
_reflns_number_total 17275
_reflns_threshold_expression >2sigma(I)
_cod_data_source_file c5nj02494c2.cif
_cod_data_source_block 1
_cod_depositor_comments
;
The following automatic conversions were performed:

'_symmetry_cell_setting' value 'Triclinic' changed to 'triclinic'
according to
/usr/data/users/saulius/crontab/automatic-downloads/rss-feeds/RSC/lib/dictionaries/cif_core.dic
dictionary named 'cif_core.dic' version 2.4.2 from 2011-04-26.

Automatic conversion script
Id: cif_fix_values 4268 2015-11-12 08:31:59Z antanas 

 Adding full bibliography for 7055163--7055164.cif.
;
_cod_original_sg_symbol_H-M P-1
_cod_database_code 7055163

loop_
_symmetry_equiv_pos_as_xyz
'x, y, z'
'-x, -y, -z'

loop_
_atom_site_label
_atom_site_type_symbol
_atom_site_fract_x
_atom_site_fract_y
_atom_site_fract_z
_atom_site_U_iso_or_equiv
_atom_site_adp_type
_atom_site_occupancy
_atom_site_symmetry_multiplicity
_atom_site_calc_flag
_atom_site_refinement_flags
Mo1 Mo -0.04538(6) 0.20703(3) 0.76117(2) 0.01724(16) Uani 1 1 d .
Mo2 Mo 0.04931(6) -0.21957(3) 0.74034(2) 0.01761(16) Uani 1 1 d .
Se2 Se -0.12228(7) -0.29078(4) 0.80607(3) 0.02363(19) Uani 1 1 d .
Se1 Se 0.12387(7) 0.27610(3) 0.69199(3) 0.02252(19) Uani 1 1 d .
S3 S 0.16869(17) -0.16767(8) 0.64944(7) 0.0207(3) Uani 1 1 d .
S4 S 0.13509(17) -0.33141(8) 0.70465(6) 0.0207(3) Uani 1 1 d .
S1 S -0.13496(17) 0.32194(8) 0.79080(7) 0.0202(3) Uani 1 1 d .
S2 S -0.16204(18) 0.16060(8) 0.85456(7) 0.0217(3) Uani 1 1 d .
Cl1 Cl -0.1211(2) 0.00571(12) 0.56631(8) 0.0430(5) Uani 1 1 d .
Cl3 Cl 0.1257(2) -0.00371(15) 0.93470(9) 0.0588(7) Uani 1 1 d .
Cl2 Cl -0.3037(3) 0.00016(14) 0.47517(11) 0.0622(7) Uani 1 1 d .
Cl4 Cl 0.2974(3) 0.00916(16) 1.02730(12) 0.0717(8) Uani 1 1 d .
O1 O -0.1643(5) 0.1980(2) 0.71527(18) 0.0256(10) Uani 1 1 d .
O2 O 0.1667(5) -0.2159(2) 0.78889(18) 0.0243(10) Uani 1 1 d .
N3 N 0.1528(6) 0.1707(3) 0.8163(2) 0.0209(11) Uani 1 1 d .
N8 N -0.0745(6) -0.1150(3) 0.7630(2) 0.0192(11) Uani 1 1 d .
N4 N 0.0825(5) 0.1024(3) 0.7401(2) 0.0164(10) Uani 1 1 d .
N9 N -0.3617(6) 0.3794(3) 0.6070(2) 0.0182(11) Uani 1 1 d .
N7 N -0.1492(5) -0.1809(3) 0.6853(2) 0.0175(10) Uani 1 1 d .
N10 N 0.3390(6) -0.3856(3) 0.8965(2) 0.0209(11) Uani 1 1 d .
C39 C -0.1081(7) -0.0222(3) 0.8215(3) 0.0228(14) Uani 1 1 d .
H39 H -0.0757 -0.0031 0.8504 0.027 Uiso 1 1 calc R
C41 C -0.2682(7) 0.3058(3) 0.6012(2) 0.0212(13) Uani 1 1 d .
H41A H -0.2005 0.2940 0.6316 0.025 Uiso 1 1 calc R
H41B H -0.3298 0.2707 0.6101 0.025 Uiso 1 1 calc R
N5 N 0.3859(7) -0.4159(3) 0.5901(2) 0.0319(14) Uani 1 1 d .
N1 N -0.4407(7) 0.2124(3) 0.9699(2) 0.0317(14) Uani 1 1 d .
C53 C -0.2734(7) 0.4375(3) 0.5920(3) 0.0236(14) Uani 1 1 d .
H53A H -0.2358 0.4387 0.5511 0.028 Uiso 1 1 calc R
H53B H -0.3377 0.4834 0.5944 0.028 Uiso 1 1 calc R
C12 C 0.1218(7) 0.0089(3) 0.6819(3) 0.0193(13) Uani 1 1 d .
H12 H 0.0913 -0.0109 0.6530 0.023 Uiso 1 1 calc R
C35 C -0.2411(7) -0.1172(3) 0.6936(2) 0.0201(13) Uani 1 1 d .
C1 C -0.2635(6) 0.2368(3) 0.8797(3) 0.0209(13) Uani 1 1 d .
N6 N 0.4408(7) -0.2158(3) 0.5286(2) 0.0299(13) Uani 1 1 d .
C17 C 0.3710(7) 0.0850(4) 0.8397(3) 0.0249(14) Uani 1 1 d .
H17 H 0.4331 0.0420 0.8344 0.030 Uiso 1 1 calc R
N2 N -0.3841(6) 0.4156(3) 0.9000(2) 0.0296(13) Uani 1 1 d .
C34 C -0.3645(7) -0.0912(3) 0.6627(3) 0.0246(14) Uani 1 1 d .
H34 H -0.4240 -0.0475 0.6679 0.030 Uiso 1 1 calc R
C31 C -0.1824(7) -0.2169(3) 0.6469(3) 0.0237(14) Uani 1 1 d .
H31 H -0.1194 -0.2591 0.6403 0.028 Uiso 1 1 calc R
C14 C 0.2930(7) 0.0075(3) 0.7499(3) 0.0223(13) Uani 1 1 d .
H14 H 0.3786 -0.0130 0.7674 0.027 Uiso 1 1 calc R
C33 C -0.3969(8) -0.1316(4) 0.6241(3) 0.0316(16) Uani 1 1 d .
H33 H -0.4797 -0.1159 0.6038 0.038 Uiso 1 1 calc R
C24 C 0.3634(7) -0.2288(3) 0.5694(3) 0.0202(13) Uani 1 1 d .
C40 C -0.0334(7) -0.0850(3) 0.8044(3) 0.0238(14) Uani 1 1 d .
H40 H 0.0503 -0.1079 0.8225 0.029 Uiso 1 1 calc R
C38 C -0.2322(7) 0.0120(3) 0.7949(3) 0.0256(14) Uani 1 1 d .
H38 H -0.2839 0.0550 0.8056 0.031 Uiso 1 1 calc R
C25 C -0.2904(6) -0.2220(3) 0.8269(2) 0.0181(12) Uani 1 1 d .
C50 C -0.5812(7) 0.3495(3) 0.5676(3) 0.0267(15) Uani 1 1 d .
H50A H -0.6305 0.3438 0.6067 0.032 Uiso 1 1 calc R
H50B H -0.5285 0.3026 0.5606 0.032 Uiso 1 1 calc R
C52 C -0.7915(8) 0.3320(4) 0.5179(3) 0.0377(18) Uani 1 1 d .
H52A H -0.8564 0.3548 0.4880 0.057 Uiso 1 1 calc R
H52B H -0.8450 0.3234 0.5553 0.057 Uiso 1 1 calc R
H52C H -0.7381 0.2871 0.5080 0.057 Uiso 1 1 calc R
C65 C 0.2841(7) -0.4559(3) 0.9016(3) 0.0248(14) Uani 1 1 d .
H65A H 0.3639 -0.4932 0.8914 0.030 Uiso 1 1 calc R
H65B H 0.2514 -0.4703 0.9424 0.030 Uiso 1 1 calc R
C4 C -0.3261(7) 0.3659(3) 0.8797(3) 0.0198(13) Uani 1 1 d .
C69 C 0.4591(7) -0.4028(3) 0.9383(3) 0.0216(13) Uani 1 1 d .
H69A H 0.4202 -0.4197 0.9777 0.026 Uiso 1 1 calc R
H69B H 0.5318 -0.4420 0.9263 0.026 Uiso 1 1 calc R
C66 C 0.1633(7) -0.4518(3) 0.8630(3) 0.0260(14) Uani 1 1 d .
H66A H 0.0876 -0.4108 0.8689 0.031 Uiso 1 1 calc R
H66B H 0.1988 -0.4453 0.8218 0.031 Uiso 1 1 calc R
C37 C -0.2798(7) -0.0171(3) 0.7527(3) 0.0214(13) Uani 1 1 d .
H37 H -0.3643 0.0049 0.7349 0.026 Uiso 1 1 calc R
C11 C 0.0422(7) 0.0702(3) 0.6995(3) 0.0217(13) Uani 1 1 d .
H11 H -0.0441 0.0908 0.6826 0.026 Uiso 1 1 calc R
C49 C -0.4795(6) 0.3998(3) 0.5640(2) 0.0175(12) Uani 1 1 d .
H49A H -0.5357 0.4467 0.5696 0.021 Uiso 1 1 calc R
H49B H -0.4338 0.4053 0.5242 0.021 Uiso 1 1 calc R
C57 C 0.3923(7) -0.3605(3) 0.8334(3) 0.0252(14) Uani 1 1 d .
H57A H 0.3172 -0.3589 0.8079 0.030 Uiso 1 1 calc R
H57B H 0.4068 -0.3116 0.8303 0.030 Uiso 1 1 calc R
C3 C -0.3626(7) 0.2247(3) 0.9308(3) 0.0206(13) Uani 1 1 d .
C22 C 0.2679(6) -0.2427(3) 0.6204(3) 0.0187(12) Uani 1 1 d .
C67 C 0.1036(8) -0.5204(4) 0.8784(3) 0.0367(17) Uani 1 1 d .
H67A H 0.0581 -0.5237 0.9182 0.044 Uiso 1 1 calc R
H67B H 0.1821 -0.5616 0.8776 0.044 Uiso 1 1 calc R
C9 C 0.4243(8) 0.1248(4) 0.6091(3) 0.0341(17) Uani 1 1 d .
H9 H 0.4270 0.1002 0.5779 0.041 Uiso 1 1 calc R
C26 C -0.4131(7) -0.2107(3) 0.7975(3) 0.0247(14) Uani 1 1 d .
H26 H -0.4119 -0.2335 0.7652 0.030 Uiso 1 1 calc R
C46 C -0.5302(7) 0.4346(4) 0.6885(3) 0.0277(15) Uani 1 1 d .
H46A H -0.6202 0.4369 0.6719 0.033 Uiso 1 1 calc R
H46B H -0.4964 0.4787 0.6724 0.033 Uiso 1 1 calc R
C36 C -0.1965(7) -0.0814(3) 0.7374(2) 0.0154(12) Uani 1 1 d .
C29 C -0.4168(8) -0.1408(4) 0.8910(3) 0.0315(16) Uani 1 1 d .
H29 H -0.4182 -0.1174 0.9229 0.038 Uiso 1 1 calc R
C72 C 0.7818(8) -0.4154(4) 0.9553(3) 0.0362(17) Uani 1 1 d .
H72A H 0.8572 -0.4273 0.9818 0.054 Uiso 1 1 calc R
H72B H 0.8162 -0.3925 0.9175 0.054 Uiso 1 1 calc R
H72C H 0.7521 -0.4585 0.9509 0.054 Uiso 1 1 calc R
C21 C 0.2504(6) -0.3115(3) 0.6429(3) 0.0199(13) Uani 1 1 d .
C61 C 0.2188(7) -0.3261(3) 0.9138(3) 0.0272(15) Uani 1 1 d .
H61A H 0.2563 -0.2822 0.9088 0.033 Uiso 1 1 calc R
H61B H 0.1444 -0.3178 0.8866 0.033 Uiso 1 1 calc R
C58 C 0.5303(7) -0.4057(4) 0.8098(3) 0.0285(15) Uani 1 1 d .
H58A H 0.5283 -0.4564 0.8218 0.034 Uiso 1 1 calc R
H58B H 0.6121 -0.3960 0.8260 0.034 Uiso 1 1 calc R
C43 C -0.1007(7) 0.2169(4) 0.5493(3) 0.0322(16) Uani 1 1 d .
H43A H -0.0421 0.2070 0.5827 0.039 Uiso 1 1 calc R
H43B H -0.1693 0.1851 0.5578 0.039 Uiso 1 1 calc R
C45 C -0.4201(7) 0.3704(3) 0.6715(3) 0.0220(13) Uani 1 1 d .
H45A H -0.3402 0.3613 0.6962 0.026 Uiso 1 1 calc R
H45B H -0.4638 0.3282 0.6801 0.026 Uiso 1 1 calc R
C15 C 0.2060(7) 0.0705(3) 0.7654(2) 0.0201(13) Uani 1 1 d .
C6 C 0.4151(7) 0.1987(3) 0.7021(3) 0.0227(13) Uani 1 1 d .
H6 H 0.4118 0.2228 0.7337 0.027 Uiso 1 1 calc R
C16 C 0.2468(7) 0.1095(3) 0.8085(3) 0.0212(13) Uani 1 1 d .
C2 C -0.2493(7) 0.3059(4) 0.8540(3) 0.0210(13) Uani 1 1 d .
C63 C 0.0126(8) -0.2832(4) 0.9865(3) 0.0430(19) Uani 1 1 d .
H63A H -0.0565 -0.2844 0.9591 0.052 Uiso 1 1 calc R
H63B H -0.0292 -0.2958 1.0262 0.052 Uiso 1 1 calc R
C30 C -0.2923(8) -0.1846(4) 0.8737(3) 0.0305(16) Uani 1 1 d .
H30 H -0.2094 -0.1896 0.8930 0.037 Uiso 1 1 calc R
C23 C 0.3263(7) -0.3684(3) 0.6137(3) 0.0224(13) Uani 1 1 d .
C48 C -0.6010(9) 0.3600(4) 0.7862(3) 0.0390(18) Uani 1 1 d .
H48A H -0.6135 0.3599 0.8280 0.058 Uiso 1 1 calc R
H48B H -0.5289 0.3193 0.7781 0.058 Uiso 1 1 calc R
H48C H -0.6901 0.3574 0.7721 0.058 Uiso 1 1 calc R
C13 C 0.2479(7) -0.0232(3) 0.7078(3) 0.0274(15) Uani 1 1 d .
H13 H 0.3024 -0.0655 0.6970 0.033 Uiso 1 1 calc R
C8 C 0.5473(7) 0.1167(4) 0.6388(3) 0.0313(16) Uani 1 1 d .
H8 H 0.6319 0.0865 0.6279 0.038 Uiso 1 1 calc R
C54 C -0.1504(7) 0.4321(3) 0.6284(3) 0.0229(14) Uani 1 1 d .
H54A H -0.0881 0.3851 0.6296 0.027 Uiso 1 1 calc R
H54B H -0.1860 0.4380 0.6686 0.027 Uiso 1 1 calc R
C7 C 0.5414(7) 0.1550(3) 0.6852(3) 0.0258(14) Uani 1 1 d .
H7 H 0.6233 0.1508 0.7049 0.031 Uiso 1 1 calc R
C42 C -0.1838(7) 0.2958(3) 0.5431(3) 0.0281(15) Uani 1 1 d .
H42A H -0.1173 0.3286 0.5336 0.034 Uiso 1 1 calc R
H42B H -0.2483 0.3058 0.5116 0.034 Uiso 1 1 calc R
C60 C 0.6884(9) -0.4187(5) 0.7167(3) 0.048(2) Uani 1 1 d .
H60A H 0.6917 -0.4053 0.6745 0.072 Uiso 1 1 calc R
H60B H 0.7053 -0.4702 0.7270 0.072 Uiso 1 1 calc R
H60C H 0.7610 -0.4009 0.7317 0.072 Uiso 1 1 calc R
C71 C 0.6564(7) -0.3649(4) 0.9798(3) 0.0296(16) Uani 1 1 d .
H71A H 0.6888 -0.3225 0.9857 0.036 Uiso 1 1 calc R
H71B H 0.6234 -0.3884 1.0182 0.036 Uiso 1 1 calc R
C51 C -0.6895(7) 0.3803(4) 0.5216(3) 0.0269(15) Uani 1 1 d .
H51A H -0.7446 0.4260 0.5306 0.032 Uiso 1 1 calc R
H51B H -0.6380 0.3898 0.4833 0.032 Uiso 1 1 calc R
C28 C -0.5396(8) -0.1307(4) 0.8621(3) 0.0330(16) Uani 1 1 d .
H28 H -0.6229 -0.1004 0.8741 0.040 Uiso 1 1 calc R
C5 C 0.2939(7) 0.2070(3) 0.6723(3) 0.0207(13) Uani 1 1 d .
C10 C 0.2985(7) 0.1690(3) 0.6257(3) 0.0252(14) Uani 1 1 d .
H10 H 0.2164 0.1736 0.6060 0.030 Uiso 1 1 calc R
C70 C 0.5306(8) -0.3411(3) 0.9411(3) 0.0279(15) Uani 1 1 d .
H70A H 0.4610 -0.3033 0.9567 0.034 Uiso 1 1 calc R
H70B H 0.5643 -0.3215 0.9016 0.034 Uiso 1 1 calc R
C18 C 0.3986(8) 0.1257(4) 0.8781(3) 0.0350(17) Uani 1 1 d .
H18 H 0.4814 0.1113 0.8985 0.042 Uiso 1 1 calc R
C27 C -0.5384(8) -0.1659(4) 0.8151(3) 0.0329(17) Uani 1 1 d .
H27 H -0.6211 -0.1597 0.7954 0.039 Uiso 1 1 calc R
C20 C 0.1816(8) 0.2092(3) 0.8544(3) 0.0274(15) Uani 1 1 d .
H20 H 0.1178 0.2518 0.8596 0.033 Uiso 1 1 calc R
C32 C -0.3045(8) -0.1958(4) 0.6160(3) 0.0292(15) Uani 1 1 d .
H32 H -0.3243 -0.2238 0.5904 0.035 Uiso 1 1 calc R
C19 C 0.3023(8) 0.1886(4) 0.8865(3) 0.0303(16) Uani 1 1 d .
H19 H 0.3183 0.2163 0.9131 0.036 Uiso 1 1 calc R
C47 C -0.5548(8) 0.4280(4) 0.7556(3) 0.0292(15) Uani 1 1 d .
H47A H -0.4666 0.4309 0.7713 0.035 Uiso 1 1 calc R
H47B H -0.6274 0.4688 0.7649 0.035 Uiso 1 1 calc R
C62 C 0.1508(8) -0.3394(4) 0.9759(3) 0.0380(18) Uani 1 1 d .
H62A H 0.2195 -0.3384 1.0036 0.046 Uiso 1 1 calc R
H62B H 0.1278 -0.3871 0.9838 0.046 Uiso 1 1 calc R
C55 C -0.0671(8) 0.4902(4) 0.6016(3) 0.0321(16) Uani 1 1 d .
H55A H -0.1322 0.5366 0.5976 0.038 Uiso 1 1 calc R
H55B H -0.0272 0.4821 0.5624 0.038 Uiso 1 1 calc R
C59 C 0.5444(8) -0.3872(4) 0.7427(3) 0.0333(16) Uani 1 1 d .
H59A H 0.4715 -0.4048 0.7268 0.040 Uiso 1 1 calc R
H59B H 0.5270 -0.3353 0.7312 0.040 Uiso 1 1 calc R
C56 C 0.0554(8) 0.4917(4) 0.6391(3) 0.044(2) Uani 1 1 d .
H56A H 0.1049 0.5293 0.6206 0.066 Uiso 1 1 calc R
H56B H 0.1214 0.4462 0.6424 0.066 Uiso 1 1 calc R
H56C H 0.0162 0.5004 0.6778 0.066 Uiso 1 1 calc R
C64 C 0.0415(10) -0.2072(5) 0.9784(4) 0.058(3) Uani 1 1 d .
H64A H -0.0470 -0.1740 0.9846 0.087 Uiso 1 1 calc R
H64B H 0.0827 -0.1944 0.9391 0.087 Uiso 1 1 calc R
H64C H 0.1071 -0.2053 1.0064 0.087 Uiso 1 1 calc R
C74 C 0.2255(9) -0.0488(5) 0.9949(3) 0.047(2) Uani 1 1 d .
H74A H 0.1639 -0.0731 1.0244 0.056 Uiso 1 1 calc R
H74B H 0.3029 -0.0851 0.9817 0.056 Uiso 1 1 calc R
C73 C -0.2182(8) 0.0548(4) 0.5062(3) 0.0347(17) Uani 1 1 d .
H73A H -0.2896 0.0937 0.5194 0.042 Uiso 1 1 calc R
H73B H -0.1532 0.0760 0.4763 0.042 Uiso 1 1 calc R
C44 C -0.0066(7) 0.1998(4) 0.4959(3) 0.0360(17) Uani 1 1 d .
H44A H 0.0409 0.1502 0.5027 0.054 Uiso 1 1 calc R
H44B H 0.0638 0.2299 0.4879 0.054 Uiso 1 1 calc R
H44C H -0.0638 0.2085 0.4627 0.054 Uiso 1 1 calc R
C68 C -0.0053(10) -0.5235(5) 0.8359(4) 0.062(3) Uani 1 1 d .
H68A H -0.0382 -0.5681 0.8468 0.093 Uiso 1 1 calc R
H68B H 0.0390 -0.5202 0.7964 0.093 Uiso 1 1 calc R
H68C H -0.0853 -0.4840 0.8379 0.093 Uiso 1 1 calc R

loop_
_atom_site_aniso_label
_atom_site_aniso_U_11
_atom_site_aniso_U_22
_atom_site_aniso_U_33
_atom_site_aniso_U_23
_atom_site_aniso_U_13
_atom_site_aniso_U_12
Mo1 0.0161(3) 0.0186(3) 0.0171(3) -0.0037(2) -0.0026(2) -0.0023(2)
Mo2 0.0158(3) 0.0187(3) 0.0181(3) -0.0033(2) -0.0033(2) -0.0017(2)
Se2 0.0198(4) 0.0217(4) 0.0262(3) 0.0006(3) -0.0005(3) -0.0017(3)
Se1 0.0186(4) 0.0195(4) 0.0260(3) 0.0001(3) 0.0007(3) -0.0008(3)
S3 0.0215(8) 0.0166(8) 0.0235(7) -0.0051(6) 0.0000(6) -0.0020(6)
S4 0.0228(9) 0.0169(8) 0.0214(7) -0.0014(6) -0.0008(6) -0.0035(6)
S1 0.0217(8) 0.0158(8) 0.0224(7) -0.0027(6) -0.0006(6) -0.0032(6)
S2 0.0246(9) 0.0184(8) 0.0218(7) -0.0056(6) -0.0013(6) -0.0019(6)
Cl1 0.0341(11) 0.0558(13) 0.0319(9) -0.0002(9) -0.0059(8) 0.0025(9)
Cl3 0.0415(13) 0.0926(19) 0.0338(10) 0.0093(11) -0.0052(9) -0.0106(12)
Cl2 0.0624(16) 0.0587(15) 0.0707(15) 0.0007(12) -0.0280(13) -0.0221(12)
Cl4 0.0682(18) 0.087(2) 0.0652(15) 0.0024(14) -0.0215(14) -0.0308(15)
O1 0.021(2) 0.032(3) 0.019(2) 0.0024(18) -0.0051(18) 0.0019(19)
O2 0.016(2) 0.029(3) 0.025(2) 0.0004(19) -0.0034(18) -0.0026(19)
N3 0.017(3) 0.020(3) 0.026(3) -0.004(2) -0.011(2) 0.003(2)
N8 0.025(3) 0.022(3) 0.013(2) -0.003(2) -0.001(2) -0.008(2)
N4 0.012(3) 0.018(3) 0.016(2) 0.0011(19) 0.0009(19) -0.002(2)
N9 0.025(3) 0.011(2) 0.016(2) 0.0020(18) -0.005(2) 0.000(2)
N7 0.006(2) 0.021(3) 0.024(3) -0.003(2) -0.003(2) 0.0007(19)
N10 0.028(3) 0.018(3) 0.018(2) -0.004(2) -0.006(2) -0.003(2)
C39 0.035(4) 0.014(3) 0.026(3) -0.013(2) 0.000(3) -0.012(3)
C41 0.025(3) 0.012(3) 0.023(3) 0.001(2) -0.014(3) 0.007(2)
N5 0.036(4) 0.022(3) 0.032(3) 0.002(2) -0.001(3) 0.000(3)
N1 0.036(4) 0.031(3) 0.029(3) -0.011(3) 0.001(3) -0.006(3)
C53 0.027(4) 0.019(3) 0.025(3) -0.003(3) -0.001(3) -0.007(3)
C12 0.022(3) 0.014(3) 0.024(3) -0.006(2) -0.001(3) -0.007(2)
C35 0.024(3) 0.025(3) 0.013(3) 0.003(2) -0.004(2) -0.011(3)
C1 0.012(3) 0.024(3) 0.025(3) -0.001(3) -0.002(2) -0.002(2)
N6 0.032(3) 0.024(3) 0.035(3) -0.012(2) 0.000(3) -0.004(3)
C17 0.021(3) 0.023(3) 0.028(3) 0.000(3) -0.010(3) 0.001(3)
N2 0.030(3) 0.029(3) 0.027(3) -0.007(2) -0.005(2) 0.003(3)
C34 0.019(3) 0.017(3) 0.032(3) 0.002(3) -0.004(3) 0.004(3)
C31 0.023(3) 0.022(3) 0.025(3) -0.006(3) -0.002(3) 0.002(3)
C14 0.021(3) 0.012(3) 0.033(3) -0.005(2) -0.002(3) 0.001(2)
C33 0.023(4) 0.041(4) 0.033(4) -0.007(3) -0.011(3) -0.006(3)
C24 0.026(4) 0.017(3) 0.018(3) -0.005(2) -0.002(3) -0.004(3)
C40 0.023(4) 0.026(4) 0.022(3) -0.002(3) -0.005(3) -0.005(3)
C38 0.025(4) 0.017(3) 0.036(4) -0.011(3) 0.000(3) -0.002(3)
C25 0.012(3) 0.023(3) 0.019(3) 0.000(2) 0.003(2) -0.007(2)
C50 0.035(4) 0.023(3) 0.024(3) -0.003(3) -0.006(3) -0.006(3)
C52 0.038(4) 0.033(4) 0.043(4) 0.002(3) -0.005(3) -0.015(3)
C65 0.033(4) 0.018(3) 0.023(3) 0.005(2) -0.006(3) -0.010(3)
C4 0.024(3) 0.016(3) 0.017(3) -0.002(2) -0.004(2) 0.001(2)
C69 0.024(3) 0.017(3) 0.020(3) 0.004(2) -0.004(3) 0.001(2)
C66 0.028(4) 0.023(3) 0.027(3) 0.002(3) -0.009(3) -0.005(3)
C37 0.023(3) 0.012(3) 0.029(3) -0.003(2) 0.000(3) -0.004(2)
C11 0.021(3) 0.025(3) 0.020(3) -0.004(2) -0.002(3) -0.007(3)
C49 0.015(3) 0.022(3) 0.017(3) -0.002(2) -0.006(2) -0.002(2)
C57 0.027(4) 0.022(3) 0.026(3) -0.001(3) -0.011(3) -0.003(3)
C3 0.027(4) 0.016(3) 0.017(3) -0.004(2) -0.001(3) 0.000(3)
C22 0.012(3) 0.022(3) 0.022(3) -0.002(2) -0.002(2) -0.004(2)
C67 0.026(4) 0.033(4) 0.051(4) -0.007(3) -0.006(3) -0.004(3)
C9 0.033(4) 0.037(4) 0.032(4) -0.009(3) 0.002(3) -0.007(3)
C26 0.025(4) 0.021(3) 0.030(3) -0.004(3) 0.000(3) -0.010(3)
C46 0.029(4) 0.026(4) 0.029(3) -0.009(3) -0.004(3) -0.004(3)
C36 0.022(3) 0.012(3) 0.013(3) -0.002(2) 0.001(2) -0.005(2)
C29 0.035(4) 0.031(4) 0.028(3) -0.002(3) -0.001(3) -0.009(3)
C72 0.031(4) 0.041(5) 0.034(4) 0.001(3) -0.005(3) -0.006(3)
C21 0.011(3) 0.025(3) 0.025(3) -0.009(3) -0.002(2) -0.002(2)
C61 0.030(4) 0.024(4) 0.026(3) -0.003(3) -0.016(3) 0.004(3)
C58 0.028(4) 0.032(4) 0.027(3) -0.004(3) -0.003(3) -0.008(3)
C43 0.025(4) 0.031(4) 0.044(4) -0.012(3) -0.011(3) -0.004(3)
C45 0.022(3) 0.022(3) 0.019(3) 0.000(2) -0.002(3) -0.001(3)
C15 0.017(3) 0.024(3) 0.016(3) 0.000(2) 0.003(2) -0.003(3)
C6 0.017(3) 0.017(3) 0.033(3) 0.000(3) -0.002(3) -0.006(2)
C16 0.025(4) 0.021(3) 0.016(3) 0.004(2) -0.007(2) -0.004(3)
C2 0.014(3) 0.032(4) 0.019(3) -0.007(3) -0.006(2) -0.006(3)
C63 0.036(5) 0.046(5) 0.043(4) -0.013(4) -0.005(4) 0.008(4)
C30 0.025(4) 0.038(4) 0.030(4) -0.001(3) -0.008(3) -0.011(3)
C23 0.026(4) 0.021(3) 0.017(3) 0.000(2) -0.001(3) -0.002(3)
C48 0.053(5) 0.041(5) 0.027(3) -0.018(3) 0.005(3) -0.011(4)
C13 0.028(4) 0.020(3) 0.038(4) -0.012(3) 0.006(3) -0.010(3)
C8 0.021(4) 0.028(4) 0.035(4) 0.003(3) 0.012(3) 0.002(3)
C54 0.015(3) 0.020(3) 0.029(3) 0.008(3) -0.011(3) -0.002(2)
C7 0.018(3) 0.021(3) 0.034(4) 0.006(3) -0.002(3) -0.005(3)
C42 0.023(4) 0.023(3) 0.040(4) -0.010(3) -0.009(3) -0.002(3)
C60 0.051(5) 0.053(5) 0.043(4) -0.020(4) 0.011(4) -0.015(4)
C71 0.030(4) 0.041(4) 0.019(3) 0.001(3) -0.003(3) -0.015(3)
C51 0.021(4) 0.040(4) 0.022(3) 0.000(3) -0.004(3) -0.014(3)
C28 0.023(4) 0.032(4) 0.038(4) -0.005(3) 0.009(3) 0.003(3)
C5 0.016(3) 0.015(3) 0.027(3) 0.004(2) -0.001(3) -0.004(2)
C10 0.020(3) 0.024(4) 0.030(3) 0.000(3) -0.006(3) -0.005(3)
C70 0.037(4) 0.024(4) 0.023(3) -0.008(3) -0.010(3) 0.000(3)
C18 0.027(4) 0.043(5) 0.033(4) 0.005(3) -0.015(3) -0.005(3)
C27 0.021(4) 0.026(4) 0.043(4) 0.013(3) -0.009(3) 0.001(3)
C20 0.035(4) 0.018(3) 0.028(3) -0.003(3) -0.005(3) -0.001(3)
C32 0.026(4) 0.036(4) 0.031(4) -0.015(3) -0.008(3) -0.008(3)
C19 0.026(4) 0.034(4) 0.037(4) -0.013(3) -0.016(3) -0.004(3)
C47 0.038(4) 0.026(4) 0.024(3) -0.005(3) 0.004(3) -0.008(3)
C62 0.036(4) 0.038(4) 0.039(4) -0.014(3) -0.001(3) 0.000(3)
C55 0.036(4) 0.030(4) 0.031(4) 0.000(3) -0.006(3) -0.011(3)
C59 0.034(4) 0.030(4) 0.037(4) -0.014(3) -0.005(3) 0.000(3)
C56 0.030(4) 0.041(5) 0.064(5) 0.001(4) -0.016(4) -0.016(4)
C64 0.053(6) 0.048(6) 0.077(7) -0.019(5) -0.030(5) -0.002(5)
C74 0.054(6) 0.051(5) 0.023(4) 0.001(3) 0.000(4) 0.009(4)
C73 0.028(4) 0.042(4) 0.030(4) 0.000(3) 0.000(3) -0.004(3)
C44 0.021(4) 0.038(4) 0.051(4) -0.016(3) -0.004(3) -0.002(3)
C68 0.062(7) 0.072(7) 0.067(6) -0.024(5) -0.026(5) -0.028(5)

loop_
_atom_type_symbol
_atom_type_description
_atom_type_scat_dispersion_real
_atom_type_scat_dispersion_imag
_atom_type_scat_source
C C 0.0033 0.0016 'International Tables Vol C Tables 4.2.6.8 and 6.1.1.4'
H H 0.0000 0.0000 'International Tables Vol C Tables 4.2.6.8 and 6.1.1.4'
N N 0.0061 0.0033 'International Tables Vol C Tables 4.2.6.8 and 6.1.1.4'
O O 0.0106 0.0060 'International Tables Vol C Tables 4.2.6.8 and 6.1.1.4'
S S 0.1246 0.1234 'International Tables Vol C Tables 4.2.6.8 and 6.1.1.4'
Cl Cl 0.1484 0.1585 'International Tables Vol C Tables 4.2.6.8 and 6.1.1.4'
Se Se -0.0929 2.2259 'International Tables Vol C Tables 4.2.6.8 and 6.1.1.4'
Mo Mo -1.6832 0.6857 'International Tables Vol C Tables 4.2.6.8 and 6.1.1.4'

loop_
_geom_angle_atom_site_label_1
_geom_angle_atom_site_label_2
_geom_angle_atom_site_label_3
_geom_angle
O1 Mo1 N4 86.2(2)
O1 Mo1 N3 155.8(2)
N4 Mo1 N3 70.00(18)
O1 Mo1 S1 105.59(16)
N4 Mo1 S1 167.63(13)
N3 Mo1 S1 98.48(13)
O1 Mo1 S2 98.96(15)
N4 Mo1 S2 97.83(12)
N3 Mo1 S2 81.10(14)
S1 Mo1 S2 84.37(6)
O1 Mo1 Se1 102.83(15)
N4 Mo1 Se1 91.05(12)
N3 Mo1 Se1 82.07(14)
S1 Mo1 Se1 82.67(5)
S2 Mo1 Se1 156.96(5)
O2 Mo2 N8 86.7(2)
O2 Mo2 N7 157.2(2)
N8 Mo2 N7 70.49(18)
O2 Mo2 S4 106.08(16)
N8 Mo2 S4 166.98(13)
N7 Mo2 S4 96.74(13)
O2 Mo2 S3 99.57(15)
N8 Mo2 S3 95.78(13)
N7 Mo2 S3 82.02(13)
S4 Mo2 S3 84.55(5)
O2 Mo2 Se2 101.64(15)
N8 Mo2 Se2 92.50(13)
N7 Mo2 Se2 81.22(13)
S4 Mo2 Se2 82.80(5)
S3 Mo2 Se2 157.61(5)
C25 Se2 Mo2 107.06(17)
C5 Se1 Mo1 107.64(17)
C22 S3 Mo2 104.0(2)
C21 S4 Mo2 105.2(2)
C2 S1 Mo1 105.7(2)
C1 S2 Mo1 104.4(2)
C20 N3 C16 118.1(5)
C20 N3 Mo1 122.7(4)
C16 N3 Mo1 119.1(4)
C40 N8 C36 117.7(5)
C40 N8 Mo2 121.1(4)
C36 N8 Mo2 121.2(4)
C15 N4 C11 117.3(5)
C15 N4 Mo1 121.7(4)
C11 N4 Mo1 120.9(4)
C53 N9 C45 112.1(5)
C53 N9 C49 106.2(4)
C45 N9 C49 113.0(5)
C53 N9 C41 110.7(5)
C45 N9 C41 103.6(4)
C49 N9 C41 111.2(4)
C31 N7 C35 117.6(5)
C31 N7 Mo2 124.1(4)
C35 N7 Mo2 118.3(4)
C61 N10 C57 107.0(5)
C61 N10 C69 111.3(5)
C57 N10 C69 111.7(5)
C61 N10 C65 110.5(5)
C57 N10 C65 110.8(5)
C69 N10 C65 105.6(4)
C40 C39 C38 118.6(6)
C42 C41 N9 118.7(5)
C54 C53 N9 118.0(5)
C11 C12 C13 119.0(6)
N7 C35 C34 121.5(5)
N7 C35 C36 113.8(5)
C34 C35 C36 124.8(6)
C2 C1 C3 120.7(6)
C2 C1 S2 122.8(5)
C3 C1 S2 116.5(5)
C18 C17 C16 118.6(6)
C33 C34 C35 118.9(6)
N7 C31 C32 124.3(6)
C13 C14 C15 117.9(6)
C34 C33 C32 119.4(6)
N6 C24 C22 178.1(7)
N8 C40 C39 123.5(6)
C37 C38 C39 120.2(6)
C26 C25 C30 118.6(6)
C26 C25 Se2 120.5(5)
C30 C25 Se2 120.9(5)
C49 C50 C51 109.0(5)
C66 C65 N10 115.1(5)
N2 C4 C2 177.6(7)
C70 C69 N10 115.4(5)
C67 C66 C65 110.2(5)
C38 C37 C36 117.8(6)
N4 C11 C12 123.3(6)
C50 C49 N9 117.7(5)
C58 C57 N10 116.5(5)
N1 C3 C1 176.9(7)
C21 C22 C24 120.7(6)
C21 C22 S3 122.3(5)
C24 C22 S3 116.9(5)
C66 C67 C68 112.5(6)
C10 C9 C8 120.5(7)
C25 C26 C27 121.1(6)
C45 C46 C47 110.7(5)
N8 C36 C37 122.3(5)
N8 C36 C35 116.2(5)
C37 C36 C35 121.4(6)
C28 C29 C30 121.2(7)
C22 C21 C23 118.6(6)
C22 C21 S4 122.6(5)
C23 C21 S4 118.8(5)
C62 C61 N10 116.1(5)
C57 C58 C59 109.3(5)
C44 C43 C42 113.9(6)
N9 C45 C46 115.0(5)
N4 C15 C14 122.7(6)
N4 C15 C16 114.9(5)
C14 C15 C16 122.4(6)
C5 C6 C7 120.4(6)
N3 C16 C17 122.1(6)
N3 C16 C15 114.3(5)
C17 C16 C15 123.6(6)
C1 C2 C4 120.2(6)
C1 C2 S1 121.5(5)
C4 C2 S1 118.3(5)
C64 C63 C62 112.2(7)
C29 C30 C25 119.8(6)
N5 C23 C21 178.4(7)
C14 C13 C12 119.8(6)
C9 C8 C7 118.8(6)
C53 C54 C55 109.1(5)
C6 C7 C8 120.6(6)
C41 C42 C43 107.8(5)
C72 C71 C70 114.4(5)
C52 C51 C50 114.1(6)
C29 C28 C27 119.6(7)
C6 C5 C10 119.6(6)
C6 C5 Se1 119.3(5)
C10 C5 Se1 121.0(5)
C9 C10 C5 120.1(6)
C69 C70 C71 111.6(5)
C17 C18 C19 119.6(6)
C26 C27 C28 119.6(7)
N3 C20 C19 122.9(6)
C31 C32 C33 118.3(6)
C20 C19 C18 118.6(6)
C48 C47 C46 114.6(5)
C61 C62 C63 112.7(6)
C54 C55 C56 112.4(5)
C60 C59 C58 112.9(6)
Cl4 C74 Cl3 112.7(5)
Cl2 C73 Cl1 111.7(4)

loop_
_geom_bond_atom_site_label_1
_geom_bond_atom_site_label_2
_geom_bond_distance
Mo1 O1 1.693(4)
Mo1 N4 2.231(5)
Mo1 N3 2.310(5)
Mo1 S1 2.3940(17)
Mo1 S2 2.4252(17)
Mo1 Se1 2.5515(10)
Mo2 O2 1.693(4)
Mo2 N8 2.230(5)
Mo2 N7 2.314(5)
Mo2 S4 2.3993(17)
Mo2 S3 2.4283(17)
Mo2 Se2 2.5544(10)
Se2 C25 1.931(6)
Se1 C5 1.939(6)
S3 C22 1.754(6)
S4 C21 1.741(6)
S1 C2 1.746(6)
S2 C1 1.737(7)
Cl1 C73 1.763(7)
Cl3 C74 1.758(7)
Cl2 C73 1.753(8)
Cl4 C74 1.742(9)
N3 C20 1.336(8)
N3 C16 1.351(8)
N8 C40 1.338(7)
N8 C36 1.348(7)
N4 C15 1.350(7)
N4 C11 1.346(7)
N9 C53 1.512(7)
N9 C45 1.525(7)
N9 C49 1.525(7)
N9 C41 1.526(7)
N7 C31 1.323(8)
N7 C35 1.381(8)
N10 C61 1.517(8)
N10 C57 1.518(8)
N10 C69 1.524(7)
N10 C65 1.535(8)
C39 C40 1.368(9)
C39 C38 1.377(9)
C41 C42 1.512(9)
N5 C23 1.162(8)
N1 C3 1.131(8)
C53 C54 1.496(8)
C12 C11 1.367(9)
C12 C13 1.377(9)
C35 C34 1.398(8)
C35 C36 1.470(8)
C1 C2 1.383(9)
C1 C3 1.446(8)
N6 C24 1.156(8)
C17 C18 1.369(10)
C17 C16 1.406(8)
N2 C4 1.152(8)
C34 C33 1.385(9)
C31 C32 1.383(9)
C14 C13 1.378(9)
C14 C15 1.399(8)
C33 C32 1.388(10)
C24 C22 1.430(8)
C38 C37 1.372(8)
C25 C26 1.377(8)
C25 C30 1.404(9)
C50 C49 1.500(8)
C50 C51 1.517(8)
C52 C51 1.504(9)
C65 C66 1.516(8)
C4 C2 1.423(9)
C69 C70 1.508(9)
C66 C67 1.518(9)
C37 C36 1.405(8)
C57 C58 1.523(9)
C22 C21 1.370(8)
C67 C68 1.523(9)
C9 C10 1.379(10)
C9 C8 1.391(10)
C26 C27 1.388(9)
C46 C45 1.525(9)
C46 C47 1.528(8)
C29 C28 1.375(10)
C29 C30 1.372(10)
C72 C71 1.504(10)
C21 C23 1.419(9)
C61 C62 1.509(9)
C58 C59 1.522(9)
C43 C44 1.490(9)
C43 C42 1.548(9)
C15 C16 1.482(8)
C6 C5 1.378(8)
C6 C7 1.379(9)
C63 C64 1.523(11)
C63 C62 1.547(10)
C48 C47 1.499(9)
C8 C7 1.401(10)
C54 C55 1.512(8)
C60 C59 1.491(10)
C71 C70 1.519(8)
C28 C27 1.382(10)
C5 C10 1.402(9)
C18 C19 1.388(10)
C20 C19 1.387(9)
C55 C56 1.541(9)
